data_4502256
loop_
_publ_author_name
'Yang, Ai-Hong'
'Zhao, Li-Hua'
'Quan, Ying-Ping'
'Gao, Hong-Ling'
'Cui, Jian-Zhong'
'Shi, Wei'
'Cheng, Peng'

_publ_section_title
;
 Formation of the Water Layer in Lanthanide Coordination Polymers with
 6-Methyl-2,3,5-Pyridinetricarboxylate as a Novel Bridging Ligand
;
_journal_issue 1
_journal_name_full 'Crystal Growth &amp; Design'
_journal_page_first 218
_journal_paper_doi 10.1021/cg9008575
_journal_volume 10
_journal_year 2010
_chemical_formula_sum 'C9 H18 N O13 Pr'
_chemical_formula_weight 489.15
_chemical_name_systematic
; 
 ? 
;
_space_group_IT_number 14
_symmetry_cell_setting monoclinic
_symmetry_space_group_name_Hall '-P 2yn'
_symmetry_space_group_name_H-M 'P 1 21/n 1'
_atom_sites_solution_hydrogens geom
_atom_sites_solution_primary direct
_atom_sites_solution_secondary difmap
_audit_creation_method SHELXL-97
_cell_angle_alpha 90.00
_cell_angle_beta 96.93(3)
_cell_angle_gamma 90.00
_cell_formula_units_Z 4
_cell_length_a 12.173(2)
_cell_length_b 7.3496(15)
_cell_length_c 18.450(4)
_cell_measurement_reflns_used 4565
_cell_measurement_temperature 113(2)
_cell_measurement_theta_max 27.876
_cell_measurement_theta_min 1.904
_cell_volume 1638.6(6)
_computing_cell_refinement crystalclear
_computing_data_collection crystalclear
_computing_data_reduction crystalclear
_computing_molecular_graphics 'Bruker SHELXTL'
_computing_publication_material 'Bruker SHELXTL'
_computing_structure_refinement 'SHELXL-97 (Sheldrick, 1997)'
_computing_structure_solution 'SHELXS-97 (Sheldrick, 1990)'
_diffrn_ambient_temperature 113(2)
_diffrn_measured_fraction_theta_full 0.996
_diffrn_measured_fraction_theta_max 0.996
_diffrn_measurement_device_type 'rigaku saturn'
_diffrn_measurement_method '\w scans'
_diffrn_radiation_monochromator confocal
_diffrn_radiation_source 'rotating anode'
_diffrn_radiation_type MoK\a
_diffrn_radiation_wavelength 0.71073
_diffrn_reflns_av_R_equivalents 0.0339
_diffrn_reflns_av_sigmaI/netI 0.0343
_diffrn_reflns_limit_h_max 15
_diffrn_reflns_limit_h_min -16
_diffrn_reflns_limit_k_max 9
_diffrn_reflns_limit_k_min -9
_diffrn_reflns_limit_l_max 13
_diffrn_reflns_limit_l_min -24
_diffrn_reflns_number 12156
_diffrn_reflns_theta_full 27.87
_diffrn_reflns_theta_max 27.87
_diffrn_reflns_theta_min 1.90
_diffrn_standards_decay_% 0
_diffrn_standards_interval_count 0
_diffrn_standards_interval_time 0
_diffrn_standards_number 0
_exptl_absorpt_coefficient_mu 3.041
_exptl_absorpt_correction_T_max 0.9417
_exptl_absorpt_correction_T_min 0.7117
_exptl_absorpt_correction_type multi-scan
_exptl_absorpt_process_details crystalclear
_exptl_crystal_density_diffrn 1.983
_exptl_crystal_density_method 'not measured'
_exptl_crystal_F_000 968
_exptl_crystal_size_max 0.12
_exptl_crystal_size_mid 0.02
_exptl_crystal_size_min 0.02
_refine_diff_density_max 1.141
_refine_diff_density_min -1.067
_refine_diff_density_rms 0.136
_refine_ls_extinction_coef 0.0004(2)
_refine_ls_extinction_expression Fc^*^=kFc[1+0.001xFc^2^\l^3^/sin(2\q)]^-1/4^
_refine_ls_extinction_method SHELXL
_refine_ls_goodness_of_fit_ref 1.004
_refine_ls_hydrogen_treatment constr
_refine_ls_matrix_type full
_refine_ls_number_parameters 219
_refine_ls_number_reflns 3886
_refine_ls_number_restraints 0
_refine_ls_restrained_S_all 1.004
_refine_ls_R_factor_all 0.0331
_refine_ls_R_factor_gt 0.0283
_refine_ls_shift/su_max 0.002
_refine_ls_shift/su_mean 0.000
_refine_ls_structure_factor_coef Fsqd
_refine_ls_weighting_details 'calc w=1/[\s^2^(Fo^2^)+(0.0553P)^2^+0.0000P] where P=(Fo^2^+2Fc^2^)/3'
_refine_ls_weighting_scheme calc
_refine_ls_wR_factor_gt 0.0743
_refine_ls_wR_factor_ref 0.0805
_reflns_number_gt 3468
_reflns_number_total 3886
_reflns_threshold_expression >2sigma(I)
_cod_data_source_file cg9008575_si_002.cif
_cod_data_source_block r70913f
_cod_depositor_comments
;
The following automatic conversions were performed:

'_symmetry_cell_setting' value 'Monoclinic' changed to 'monoclinic'
according to /home/saulius/struct/CIF-dictionaries/cif_core.dic
dictionary named 'cif_core.dic' version 2.4.2 from
2011-04-26.

'_exptl_absorpt_correction_type' value 'MULTI-SCAN'
changed to 'multi-scan' according to
/home/saulius/struct/CIF-dictionaries/cif_core.dic dictionary named
'cif_core.dic' version 2.4.2 from
2011-04-26.

'_refine_ls_hydrogen_treatment' value 'CONSTR' changed
to 'constr' according to
/home/saulius/struct/CIF-dictionaries/cif_core.dic dictionary named
'cif_core.dic' version 2.4.2 from 2011-04-26.

Automatic conversion script
Id: cif_fix_values 1715 2011-07-08 13:25:40Z adriana 
;
_cod_original_sg_symbol_H-M P2(1)/n
_cod_database_code 4502256

loop_
_symmetry_equiv_pos_as_xyz
'x, y, z'
'-x+1/2, y+1/2, -z+1/2'
'-x, -y, -z'
'x-1/2, -y-1/2, z-1/2'

loop_
_atom_site_label
_atom_site_type_symbol
_atom_site_fract_x
_atom_site_fract_y
_atom_site_fract_z
_atom_site_U_iso_or_equiv
_atom_site_adp_type
_atom_site_occupancy
_atom_site_symmetry_multiplicity
_atom_site_calc_flag
_atom_site_refinement_flags
Pr1 Pr 0.696827(14) 0.77084(2) 0.631049(9) 0.00786(8) Uani 1 1 d .
O1 O 0.8503(2) 0.7784(3) 0.56163(14) 0.0151(5) Uani 1 1 d .
O2 O 1.0146(2) 0.8062(4) 0.62734(13) 0.0187(5) Uani 1 1 d .
O3 O 1.3539(2) 0.7439(3) 0.51018(14) 0.0124(5) Uani 1 1 d .
O4 O 1.34233(19) 0.5043(3) 0.43601(13) 0.0151(5) Uani 1 1 d .
O5 O 1.1967(2) 0.4679(3) 0.30429(12) 0.0137(5) Uani 1 1 d .
O6 O 1.1431(2) 0.7368(3) 0.25849(14) 0.0099(5) Uani 1 1 d .
O7 O 0.85955(19) 0.8997(3) 0.71078(12) 0.0134(5) Uani 1 1 d .
H7A H 0.8519 0.9361 0.7536 0.016 Uiso 1 1 d R
H7B H 0.9223 0.9072 0.6951 0.016 Uiso 1 1 d R
O8 O 0.64452(19) 1.0912(3) 0.65391(12) 0.0141(5) Uani 1 1 d .
H8A H 0.5773 1.1180 0.6571 0.017 Uiso 1 1 d R
H8B H 0.6938 1.1742 0.6584 0.017 Uiso 1 1 d R
O9 O 0.4949(2) 0.6989(3) 0.63047(13) 0.0153(5) Uani 1 1 d .
H9A H 0.4629 0.7219 0.6680 0.018 Uiso 1 1 d R
H9B H 0.4585 0.6519 0.5928 0.018 Uiso 1 1 d R
O10 O 0.61519(19) 0.8942(3) 0.51339(12) 0.0142(5) Uani 1 1 d .
H10A H 0.5458 0.8862 0.5007 0.017 Uiso 1 1 d R
H10B H 0.6563 0.9454 0.4852 0.017 Uiso 1 1 d R
N1 N 1.0078(3) 0.7236(4) 0.37170(16) 0.0115(6) Uani 1 1 d .
C1 C 0.9538(3) 0.7618(4) 0.4292(2) 0.0119(7) Uani 1 1 d .
C2 C 1.0098(3) 0.7546(4) 0.5003(2) 0.0112(7) Uani 1 1 d .
C3 C 1.1222(3) 0.7181(4) 0.50911(19) 0.0109(6) Uani 1 1 d .
H3 H 1.1613 0.7224 0.5556 0.013 Uiso 1 1 calc R
C4 C 1.1781(3) 0.6751(4) 0.44956(17) 0.0102(6) Uani 1 1 d .
C5 C 1.1151(3) 0.6752(4) 0.38137(17) 0.0096(6) Uani 1 1 d .
C6 C 0.8350(3) 0.8147(6) 0.4113(2) 0.0208(8) Uani 1 1 d .
H6A H 0.8231 0.8614 0.3624 0.031 Uiso 1 1 calc R
H6B H 0.8167 0.9067 0.4448 0.031 Uiso 1 1 calc R
H6C H 0.7889 0.7100 0.4152 0.031 Uiso 1 1 calc R
C7 C 0.9541(3) 0.7820(4) 0.5684(2) 0.0114(6) Uani 1 1 d .
C8 C 1.3010(3) 0.6373(4) 0.46500(17) 0.0105(6) Uani 1 1 d .
C9 C 1.1570(2) 0.6239(4) 0.31026(17) 0.0093(6) Uani 1 1 d .
O11 O 0.6277(2) 0.1631(4) 0.26353(13) 0.0179(5) Uani 1 1 d .
H11A H 0.5799 0.1953 0.2282 0.027 Uiso 1 1 d R
H11B H 0.6496 0.0529 0.2630 0.027 Uiso 1 1 d R
O12 O 0.6530(2) 0.7807(4) 0.25317(16) 0.0230(6) Uani 1 1 d .
H12A H 0.7130 0.7304 0.2723 0.035 Uiso 1 1 d R
H12B H 0.6379 0.7742 0.2069 0.035 Uiso 1 1 d R
O13 O 0.5462(2) 0.7119(3) 0.38021(15) 0.0185(6) Uani 1 1 d .
H13A H 0.5270 0.6036 0.3902 0.028 Uiso 1 1 d R
H13B H 0.5799 0.7222 0.3422 0.028 Uiso 1 1 d R

loop_
_atom_site_aniso_label
_atom_site_aniso_U_11
_atom_site_aniso_U_22
_atom_site_aniso_U_33
_atom_site_aniso_U_23
_atom_site_aniso_U_13
_atom_site_aniso_U_12
Pr1 0.00723(11) 0.00979(11) 0.00663(11) 0.00025(6) 0.00117(7) 0.00067(6)
O1 0.0100(12) 0.0255(13) 0.0105(12) -0.0007(10) 0.0037(10) -0.0012(9)
O2 0.0145(12) 0.0333(14) 0.0081(12) -0.0039(11) 0.0013(10) 0.0037(11)
O3 0.0121(12) 0.0141(11) 0.0099(12) -0.0018(9) -0.0027(10) -0.0015(8)
O4 0.0116(11) 0.0155(12) 0.0175(13) -0.0050(10) -0.0009(9) 0.0014(9)
O5 0.0197(13) 0.0117(11) 0.0103(12) 0.0007(9) 0.0041(10) 0.0061(9)
O6 0.0103(12) 0.0110(11) 0.0089(12) 0.0008(8) 0.0035(9) 0.0009(8)
O7 0.0133(11) 0.0169(12) 0.0106(12) -0.0053(9) 0.0039(9) -0.0010(9)
O8 0.0128(11) 0.0144(11) 0.0149(12) 0.0007(9) 0.0006(9) 0.0009(9)
O9 0.0095(11) 0.0287(13) 0.0073(12) -0.0008(10) -0.0003(9) 0.0017(10)
O10 0.0134(11) 0.0168(11) 0.0121(12) 0.0029(9) 0.0001(9) -0.0007(9)
N1 0.0121(14) 0.0144(14) 0.0077(14) -0.0012(10) 0.0004(11) -0.0007(10)
C1 0.0094(16) 0.0155(15) 0.0106(17) 0.0003(12) 0.0012(13) 0.0007(12)
C2 0.0123(17) 0.0129(15) 0.0083(16) -0.0005(11) 0.0018(13) -0.0010(11)
C3 0.0116(16) 0.0130(15) 0.0076(16) -0.0024(12) -0.0014(12) -0.0005(12)
C4 0.0120(15) 0.0102(14) 0.0088(15) -0.0004(12) 0.0025(12) -0.0011(12)
C5 0.0118(15) 0.0077(13) 0.0095(16) -0.0014(12) 0.0023(12) -0.0003(12)
C6 0.0097(16) 0.038(2) 0.0142(18) -0.0027(16) -0.0017(13) 0.0078(15)
C7 0.0125(16) 0.0112(15) 0.0109(16) 0.0002(12) 0.0033(13) 0.0012(12)
C8 0.0116(15) 0.0118(14) 0.0082(15) 0.0022(12) 0.0018(12) 0.0001(12)
C9 0.0065(14) 0.0129(14) 0.0077(15) -0.0025(12) -0.0019(11) -0.0019(11)
O11 0.0153(12) 0.0230(13) 0.0147(13) 0.0023(11) -0.0003(10) 0.0026(10)
O12 0.0168(14) 0.0333(16) 0.0173(14) -0.0036(11) -0.0046(11) 0.0026(11)
O13 0.0182(13) 0.0157(12) 0.0215(14) 0.0010(10) 0.0020(11) -0.0015(10)

loop_
_atom_type_symbol
_atom_type_description
_atom_type_scat_dispersion_real
_atom_type_scat_dispersion_imag
_atom_type_scat_source
C C 0.0033 0.0016 'International Tables Vol C Tables 4.2.6.8 and 6.1.1.4'
H H 0.0000 0.0000 'International Tables Vol C Tables 4.2.6.8 and 6.1.1.4'
N N 0.0061 0.0033 'International Tables Vol C Tables 4.2.6.8 and 6.1.1.4'
O O 0.0106 0.0060 'International Tables Vol C Tables 4.2.6.8 and 6.1.1.4'
Pr Pr -0.2180 2.8214 'International Tables Vol C Tables 4.2.6.8 and 6.1.1.4'

loop_
_geom_angle_atom_site_label_1
_geom_angle_atom_site_label_2
_geom_angle_atom_site_label_3
_geom_angle
_geom_angle_site_symmetry_1
_geom_angle_site_symmetry_3
O4 Pr1 O1 82.07(8) 3_766 .
O4 Pr1 O5 72.65(8) 3_766 3_766
O1 Pr1 O5 82.75(8) . 3_766
O4 Pr1 O10 79.64(8) 3_766 .
O1 Pr1 O10 77.06(8) . .
O5 Pr1 O10 147.62(8) 3_766 .
O4 Pr1 O8 148.19(8) 3_766 .
O1 Pr1 O8 107.54(8) . .
O5 Pr1 O8 137.58(8) 3_766 .
O10 Pr1 O8 73.45(8) . .
O4 Pr1 O7 135.90(8) 3_766 .
O1 Pr1 O7 72.08(8) . .
O5 Pr1 O7 69.18(8) 3_766 .
O10 Pr1 O7 125.98(8) . .
O8 Pr1 O7 75.12(7) . .
O4 Pr1 O9 71.68(8) 3_766 .
O1 Pr1 O9 146.11(8) . .
O5 Pr1 O9 108.44(8) 3_766 .
O10 Pr1 O9 77.42(8) . .
O8 Pr1 O9 85.97(8) . .
O7 Pr1 O9 141.76(8) . .
O4 Pr1 O6 114.02(8) 3_766 4_576
O1 Pr1 O6 144.06(8) . 4_576
O5 Pr1 O6 72.91(8) 3_766 4_576
O10 Pr1 O6 135.47(8) . 4_576
O8 Pr1 O6 76.23(7) . 4_576
O7 Pr1 O6 74.70(8) . 4_576
O9 Pr1 O6 68.58(8) . 4_576
C7 O1 Pr1 142.2(2) . .
C8 O4 Pr1 145.0(2) . 3_766
C9 O5 Pr1 144.3(2) . 3_766
C9 O6 Pr1 131.8(2) . 4_675
Pr1 O7 H7A 119.8 . .
Pr1 O7 H7B 120.2 . .
H7A O7 H7B 120.0 . .
Pr1 O8 H8A 119.9 . .
Pr1 O8 H8B 120.1 . .
H8A O8 H8B 119.9 . .
Pr1 O9 H9A 119.9 . .
Pr1 O9 H9B 120.1 . .
H9A O9 H9B 120.0 . .
Pr1 O10 H10A 120.1 . .
Pr1 O10 H10B 119.9 . .
H10A O10 H10B 120.0 . .
C1 N1 C5 120.7(3) . .
N1 C1 C2 120.1(3) . .
N1 C1 C6 115.6(3) . .
C2 C1 C6 124.3(3) . .
C3 C2 C1 118.5(3) . .
C3 C2 C7 117.7(3) . .
C1 C2 C7 123.8(3) . .
C2 C3 C4 121.3(3) . .
C2 C3 H3 119.3 . .
C4 C3 H3 119.3 . .
C5 C4 C3 116.3(3) . .
C5 C4 C8 126.5(3) . .
C3 C4 C8 117.2(3) . .
N1 C5 C4 122.7(3) . .
N1 C5 C9 112.0(3) . .
C4 C5 C9 125.2(3) . .
C1 C6 H6A 109.5 . .
C1 C6 H6B 109.5 . .
H6A C6 H6B 109.5 . .
C1 C6 H6C 109.5 . .
H6A C6 H6C 109.5 . .
H6B C6 H6C 109.5 . .
O2 C7 O1 124.7(3) . .
O2 C7 C2 117.8(3) . .
O1 C7 C2 117.5(3) . .
O4 C8 O3 124.6(3) . .
O4 C8 C4 120.2(3) . .
O3 C8 C4 115.1(3) . .
O5 C9 O6 123.6(3) . .
O5 C9 C5 118.6(3) . .
O6 C9 C5 117.7(3) . .
H11A O11 H11B 116.1 . .
H12A O12 H12B 117.2 . .
H13A O13 H13B 115.3 . .

loop_
_geom_bond_atom_site_label_1
_geom_bond_atom_site_label_2
_geom_bond_distance
_geom_bond_site_symmetry_2
Pr1 O4 2.389(2) 3_766
Pr1 O1 2.389(3) .
Pr1 O5 2.410(2) 3_766
Pr1 O10 2.450(2) .
Pr1 O8 2.489(2) .
Pr1 O7 2.506(2) .
Pr1 O9 2.513(3) .
Pr1 O6 2.516(3) 4_576
O1 C7 1.255(4) .
O2 C7 1.251(4) .
O3 C8 1.263(4) .
O4 C8 1.248(4) .
O4 Pr1 2.389(2) 3_766
O5 C9 1.254(4) .
O5 Pr1 2.410(2) 3_766
O6 C9 1.261(4) .
O6 Pr1 2.516(3) 4_675
O7 H7A 0.8507 .
O7 H7B 0.8509 .
O8 H8A 0.8511 .
O8 H8B 0.8517 .
O9 H9A 0.8507 .
O9 H9B 0.8508 .
O10 H10A 0.8510 .
O10 H10B 0.8510 .
N1 C1 1.343(5) .
N1 C5 1.345(4) .
C1 C2 1.404(5) .
C1 C6 1.496(5) .
C2 C3 1.385(5) .
C2 C7 1.510(5) .
C3 C4 1.397(5) .
C3 H3 0.9300 .
C4 C5 1.392(4) .
C4 C8 1.514(4) .
C5 C9 1.512(4) .
C6 H6A 0.9600 .
C6 H6B 0.9600 .
C6 H6C 0.9600 .
O11 H11A 0.8531 .
O11 H11B 0.8526 .
O12 H12A 0.8558 .
O12 H12B 0.8533 .
O13 H13A 0.8553 .
O13 H13B 0.8571 .

loop_
_geom_torsion_atom_site_label_1
_geom_torsion_atom_site_label_2
_geom_torsion_atom_site_label_3
_geom_torsion_atom_site_label_4
_geom_torsion
_geom_torsion_site_symmetry_1
O4 Pr1 O1 C7 -121.1(4) 3_766
O5 Pr1 O1 C7 -47.7(3) 3_766
O10 Pr1 O1 C7 157.8(4) .
O8 Pr1 O1 C7 90.1(4) .
O7 Pr1 O1 C7 22.7(3) .
O9 Pr1 O1 C7 -160.2(3) .
O6 Pr1 O1 C7 -0.6(4) 4_576
C5 N1 C1 C2 1.1(5) .
C5 N1 C1 C6 179.7(3) .
N1 C1 C2 C3 3.8(5) .
C6 C1 C2 C3 -174.7(3) .
N1 C1 C2 C7 -175.4(3) .
C6 C1 C2 C7 6.1(5) .
C1 C2 C3 C4 -5.0(5) .
C7 C2 C3 C4 174.2(3) .
C2 C3 C4 C5 1.4(5) .
C2 C3 C4 C8 -179.9(3) .
C1 N1 C5 C4 -5.0(5) .
C1 N1 C5 C9 175.5(3) .
C3 C4 C5 N1 3.6(5) .
C8 C4 C5 N1 -174.9(3) .
C3 C4 C5 C9 -176.8(3) .
C8 C4 C5 C9 4.6(5) .
Pr1 O1 C7 O2 -9.8(6) .
Pr1 O1 C7 C2 170.1(2) .
C3 C2 C7 O2 13.9(4) .
C1 C2 C7 O2 -166.9(3) .
C3 C2 C7 O1 -166.0(3) .
C1 C2 C7 O1 13.2(5) .
Pr1 O4 C8 O3 164.9(3) 3_766
Pr1 O4 C8 C4 -12.2(6) 3_766
C5 C4 C8 O4 -46.4(5) .
C3 C4 C8 O4 135.0(3) .
C5 C4 C8 O3 136.2(3) .
C3 C4 C8 O3 -42.3(4) .
Pr1 O5 C9 O6 149.7(3) 3_766
Pr1 O5 C9 C5 -35.4(5) 3_766
Pr1 O6 C9 O5 -6.1(5) 4_675
Pr1 O6 C9 C5 178.87(19) 4_675
N1 C5 C9 O5 -121.7(3) .
C4 C5 C9 O5 58.7(4) .
N1 C5 C9 O6 53.5(4) .
C4 C5 C9 O6 -126.1(3) .
